data_1503708
loop_
_publ_author_name
'Vinale, Francesco'
'Flematti, Gavin'
'Sivasithamparam, Krishnapillai'
'Lorito, Matteo'
'Marra, Roberta'
'Skelton, Brian W.'
'Ghisalberti, Emilio L.'

_publ_section_title
;
 Harzianic acid, an antifungal and plant growth promoting metabolite from
 Trichoderma harzianum.
;
_journal_issue 11
_journal_name_full 'Journal of natural products'
_journal_page_first 2032
_journal_page_last 2035
_journal_paper_doi 10.1021/np900548p
_journal_volume 72
_journal_year 2009
_chemical_absolute_configuration ad
_chemical_formula_moiety 'C19 H27 N O6'
_chemical_formula_sum 'C19 H27 N O6'
_chemical_formula_weight 365.42
_chemical_name_systematic
;
 ?
;
_space_group_IT_number 4
_symmetry_cell_setting monoclinic
_symmetry_space_group_name_Hall 'P 2yb'
_symmetry_space_group_name_H-M 'P 1 21 1'
_atom_sites_solution_hydrogens geom
_atom_sites_solution_primary direct
_atom_sites_solution_secondary difmap
_audit_creation_date 2009-07-07T13:56:56-00:00
_audit_creation_method 'WinGX routine CIF_UPDATE'
_cell_angle_alpha 90
_cell_angle_beta 105.323(3)
_cell_angle_gamma 90
_cell_formula_units_Z 2
_cell_length_a 6.5570(2)
_cell_length_b 20.0101(4)
_cell_length_c 7.6041(2)
_cell_measurement_reflns_used 15024
_cell_measurement_temperature 100(2)
_cell_measurement_theta_max 67.0611
_cell_measurement_theta_min 4.4131
_cell_volume 962.24(5)
_computing_cell_refinement
;
        CrysAlis RED, Oxford Diffraction Ltd.,
        Version 1.171.32.29 (release 10-06-2008 CrysAlis171 .NET)
        (compiled Jun 10 2008,16:49:55)
;
_computing_data_collection
;
        CrysAlis CCD, Oxford Diffraction Ltd.,
        Version 1.171.32.29 (release 10-06-2008 CrysAlis171 .NET)
        (compiled Jun 10 2008,16:49:55)
;
_computing_data_reduction
;
        CrysAlis RED, Oxford Diffraction Ltd.,
        Version 1.171.32.29 (release 10-06-2008 CrysAlis171 .NET)
        (compiled Jun 10 2008,16:49:55)
;
_computing_molecular_graphics 'OrtepII (Johnson, C. K. (1976)'
_computing_publication_material 'WinGX Farrugia, L. J. (1999)'
_computing_structure_refinement 'SHELXL-97 (Sheldrick, 2008)'
_diffrn_ambient_temperature 100(2)
_diffrn_detector_area_resol_mean 10.4738
_diffrn_measured_fraction_theta_full 0.989
_diffrn_measured_fraction_theta_max 0.989
_diffrn_measurement_device_type 'Xcalibur, Ruby, Gemini ultra'
_diffrn_measurement_method '\w scans'
_diffrn_orient_matrix_UB_11 -0.1590348731
_diffrn_orient_matrix_UB_12 -0.0579238309
_diffrn_orient_matrix_UB_13 -0.0168998974
_diffrn_orient_matrix_UB_21 -0.1755628043
_diffrn_orient_matrix_UB_22 0.0443522027
_diffrn_orient_matrix_UB_23 -0.1181776
_diffrn_orient_matrix_UB_31 0.0574340729
_diffrn_orient_matrix_UB_32 -0.0246351387
_diffrn_orient_matrix_UB_33 -0.1730753214
_diffrn_radiation_monochromator graphite
_diffrn_radiation_type CuK\a
_diffrn_radiation_wavelength 1.54178
_diffrn_reflns_av_R_equivalents 0.0337
_diffrn_reflns_av_unetI/netI 0.0168
_diffrn_reflns_limit_h_max 7
_diffrn_reflns_limit_h_min -7
_diffrn_reflns_limit_k_max 23
_diffrn_reflns_limit_k_min -23
_diffrn_reflns_limit_l_max 8
_diffrn_reflns_limit_l_min -9
_diffrn_reflns_number 20616
_diffrn_reflns_theta_full 67.45
_diffrn_reflns_theta_max 67.45
_diffrn_reflns_theta_min 6.43
_exptl_absorpt_coefficient_mu 0.774
_exptl_absorpt_correction_T_max 0.91
_exptl_absorpt_correction_T_min 0.78
_exptl_absorpt_correction_type multi-scan
_exptl_absorpt_process_details
;
CrysAlis RED, Oxford Diffraction Ltd.,
Version 1.171.32.29 (release 10-06-2008 CrysAlis171 .NET)
(compiled Jun 10 2008,16:49:55)
Analytical numeric absorption correction using a multifaceted crystal
    model based on expressions derived by R.C. Clark & J.S. Reid.
(Clark, R. C. & Reid, J. S. (1995). Acta Cryst. A51, 887-897)
;
_exptl_crystal_colour colourless
_exptl_crystal_density_diffrn 1.261
_exptl_crystal_density_method 'not measured'
_exptl_crystal_description fragment
_exptl_crystal_F_000 392
_exptl_crystal_size_max 0.36
_exptl_crystal_size_mid 0.24
_exptl_crystal_size_min 0.12
_refine_diff_density_max 0.13
_refine_diff_density_min -0.145
_refine_diff_density_rms 0.033
_refine_ls_abs_structure_details 'Flack H D (1983), Acta Cryst. A39, 876-881'
_refine_ls_abs_structure_Flack -0.04(11)
_refine_ls_extinction_method none
_refine_ls_goodness_of_fit_ref 1.096
_refine_ls_hydrogen_treatment mixed
_refine_ls_matrix_type full
_refine_ls_number_parameters 252
_refine_ls_number_reflns 3396
_refine_ls_number_restraints 1
_refine_ls_restrained_S_all 1.096
_refine_ls_R_factor_all 0.0261
_refine_ls_R_factor_gt 0.0258
_refine_ls_shift/su_max 0.001
_refine_ls_shift/su_mean 0.000
_refine_ls_structure_factor_coef Fsqd
_refine_ls_weighting_details 'calc w=1/[\s^2^(Fo^2^)+(0.0362P)^2^+0.1443P] where P=(Fo^2^+2Fc^2^)/3'
_refine_ls_weighting_scheme calc
_refine_ls_wR_factor_gt 0.0659
_refine_ls_wR_factor_ref 0.0662
_reflns_number_gt 3349
_reflns_number_total 3396
_reflns_threshold_expression I>2\s(I)
_cod_data_source_file np900548p_si_001.cif
_cod_data_source_block fv1
_cod_original_sg_symbol_Hall p_2yb
_cod_database_code 1503708

loop_
_symmetry_equiv_pos_as_xyz
'x, y, z'
'-x, y+1/2, -z'

loop_
_atom_site_label
_atom_site_type_symbol
_atom_site_fract_x
_atom_site_fract_y
_atom_site_fract_z
_atom_site_U_iso_or_equiv
_atom_site_adp_type
_atom_site_occupancy
_atom_site_symmetry_multiplicity
_atom_site_calc_flag
_atom_site_refinement_flags
C1 C 0.6694(2) 0.50000(6) 0.24439(18) 0.0232(3) Uani 1 1 d .
O1 O 0.50908(15) 0.48906(5) 0.09731(14) 0.0295(2) Uani 1 1 d .
C2 C 0.6460(2) 0.47682(6) 0.41754(19) 0.0239(3) Uani 1 1 d .
H2 H 0.7581 0.4849 0.5235 0.029 Uiso 1 1 calc R
C3 C 0.4731(2) 0.44418(6) 0.43663(19) 0.0238(3) Uani 1 1 d .
H3 H 0.3629 0.4356 0.3297 0.029 Uiso 1 1 calc R
C4 C 0.4445(2) 0.42151(6) 0.60798(19) 0.0246(3) Uani 1 1 d .
H4 H 0.5517 0.4311 0.7162 0.03 Uiso 1 1 calc R
C5 C 0.2742(2) 0.38762(7) 0.62183(19) 0.0268(3) Uani 1 1 d .
H5 H 0.1706 0.3781 0.5113 0.032 Uiso 1 1 calc R
C6 C 0.2303(2) 0.36315(7) 0.7934(2) 0.0278(3) Uani 1 1 d .
H6A H 0.3464 0.3772 0.8989 0.033 Uiso 1 1 calc R
H6B H 0.2259 0.3137 0.792 0.033 Uiso 1 1 calc R
C7 C 0.0202(2) 0.39019(8) 0.8162(2) 0.0323(3) Uani 1 1 d .
H7A H 0.0285 0.4395 0.8243 0.039 Uiso 1 1 calc R
H7B H -0.0939 0.3785 0.7065 0.039 Uiso 1 1 calc R
C8 C -0.0373(3) 0.36330(9) 0.9835(2) 0.0381(4) Uani 1 1 d .
H8A H -0.0429 0.3144 0.978 0.057 Uiso 1 1 calc R
H8B H -0.1757 0.3808 0.987 0.057 Uiso 1 1 calc R
H8C H 0.0697 0.3774 1.0935 0.057 Uiso 1 1 calc R
N1' N 1.03579(17) 0.59562(6) 0.07379(15) 0.0248(2) Uani 1 1 d .
C2' C 0.8573(2) 0.56056(6) 0.04962(18) 0.0244(3) Uani 1 1 d .
O2' O 0.72171(15) 0.55120(5) -0.09904(12) 0.0293(2) Uani 1 1 d .
C3' C 0.8446(2) 0.53403(6) 0.22571(18) 0.0230(3) Uani 1 1 d .
C4' C 1.03142(19) 0.55494(6) 0.36149(18) 0.0214(3) Uani 1 1 d .
O4' O 1.08814(14) 0.54321(4) 0.52553(12) 0.0234(2) Uani 1 1 d .
C5' C 1.1590(2) 0.59906(7) 0.26386(18) 0.0222(3) Uani 1 1 d .
H5' H 1.3021 0.5792 0.277 0.027 Uiso 1 1 calc R
C6' C 1.1813(2) 0.67148(6) 0.33643(17) 0.0216(3) Uani 1 1 d .
H6'1 H 1.1951 0.7017 0.2371 0.026 Uiso 1 1 calc R
H6'2 H 1.05 0.6839 0.3695 0.026 Uiso 1 1 calc R
C7' C 1.3703(2) 0.68310(6) 0.50278(18) 0.0218(3) Uani 1 1 d .
O7' O 1.36666(14) 0.64250(5) 0.65473(12) 0.0229(2) Uani 1 1 d .
C8' C 1.3825(2) 0.75693(6) 0.56531(19) 0.0253(3) Uani 1 1 d .
H8' H 1.393 0.7856 0.4603 0.03 Uiso 1 1 calc R
C9' C 1.1868(2) 0.77838(7) 0.6231(2) 0.0316(3) Uani 1 1 d .
H9'1 H 1.1728 0.7507 0.7256 0.047 Uiso 1 1 calc R
H9'2 H 1.0611 0.7728 0.5204 0.047 Uiso 1 1 calc R
H9'3 H 1.2005 0.8254 0.6603 0.047 Uiso 1 1 calc R
C10' C 1.5803(2) 0.76899(7) 0.7227(2) 0.0334(3) Uani 1 1 d .
H10A H 1.5817 0.8154 0.7639 0.05 Uiso 1 1 calc R
H10B H 1.7069 0.7604 0.6808 0.05 Uiso 1 1 calc R
H10C H 1.5786 0.7389 0.8239 0.05 Uiso 1 1 calc R
C11' C 1.1090(2) 0.62532(9) -0.07331(19) 0.0357(4) Uani 1 1 d .
H11A H 1.0536 0.5996 -0.1855 0.054 Uiso 1 1 calc R
H11B H 1.2639 0.6248 -0.041 0.054 Uiso 1 1 calc R
H11C H 1.0588 0.6716 -0.0924 0.054 Uiso 1 1 calc R
C12' C 1.5748(2) 0.66814(7) 0.44730(18) 0.0238(3) Uani 1 1 d .
O12' O 1.61456(16) 0.69187(5) 0.31344(14) 0.0319(2) Uani 1 1 d .
O13' O 1.71089(15) 0.62775(5) 0.55841(14) 0.0275(2) Uani 1 1 d .
H1O H 0.544(4) 0.5082(12) 0.006(4) 0.066(7) Uiso 1 1 d .
H7'O H 1.291(3) 0.6081(10) 0.627(2) 0.037(5) Uiso 1 1 d .
H13' H 1.665(3) 0.6140(11) 0.649(3) 0.051(6) Uiso 1 1 d .

loop_
_atom_site_aniso_label
_atom_site_aniso_U_11
_atom_site_aniso_U_22
_atom_site_aniso_U_33
_atom_site_aniso_U_23
_atom_site_aniso_U_13
_atom_site_aniso_U_12
C1 0.0231(6) 0.0188(6) 0.0268(7) -0.0027(5) 0.0046(5) 0.0013(5)
O1 0.0261(5) 0.0340(5) 0.0259(5) -0.0022(4) 0.0027(4) -0.0056(4)
C2 0.0237(6) 0.0205(6) 0.0264(7) -0.0011(5) 0.0044(5) 0.0007(5)
C3 0.0230(7) 0.0188(6) 0.0282(7) -0.0015(5) 0.0047(5) -0.0003(5)
C4 0.0223(6) 0.0209(6) 0.0301(7) -0.0003(5) 0.0059(5) 0.0009(5)
C5 0.0263(7) 0.0245(7) 0.0279(7) -0.0002(5) 0.0043(5) -0.0012(5)
C6 0.0256(7) 0.0260(7) 0.0308(8) 0.0033(6) 0.0057(6) -0.0012(5)
C7 0.0298(7) 0.0367(8) 0.0298(7) 0.0058(6) 0.0068(6) 0.0027(6)
C8 0.0309(8) 0.0525(10) 0.0319(8) 0.0058(7) 0.0098(7) 0.0038(7)
N1' 0.0250(6) 0.0320(6) 0.0172(5) 0.0006(4) 0.0053(4) -0.0033(5)
C2' 0.0252(7) 0.0231(6) 0.0245(7) -0.0015(5) 0.0058(5) 0.0010(5)
O2' 0.0271(5) 0.0360(5) 0.0218(5) -0.0016(4) 0.0014(4) -0.0036(4)
C3' 0.0238(7) 0.0209(6) 0.0236(7) 0.0005(5) 0.0051(5) 0.0009(5)
C4' 0.0215(6) 0.0178(6) 0.0247(7) -0.0004(5) 0.0061(5) 0.0023(5)
O4' 0.0235(4) 0.0241(4) 0.0210(5) 0.0031(4) 0.0034(4) 0.0002(4)
C5' 0.0205(6) 0.0253(6) 0.0199(6) 0.0011(5) 0.0038(5) 0.0004(5)
C6' 0.0212(6) 0.0227(6) 0.0205(6) 0.0030(5) 0.0046(5) 0.0006(5)
C7' 0.0217(6) 0.0229(6) 0.0208(6) 0.0027(5) 0.0055(5) -0.0015(5)
O7' 0.0247(5) 0.0233(5) 0.0198(4) 0.0020(4) 0.0044(4) -0.0026(4)
C8' 0.0270(7) 0.0231(7) 0.0255(7) -0.0001(5) 0.0064(5) -0.0011(5)
C9' 0.0347(8) 0.0247(7) 0.0373(8) -0.0025(6) 0.0127(6) 0.0024(6)
C10' 0.0331(8) 0.0284(7) 0.0354(8) -0.0064(6) 0.0033(6) -0.0039(6)
C11' 0.0350(8) 0.0519(10) 0.0210(7) 0.0014(6) 0.0089(6) -0.0116(7)
C12' 0.0204(7) 0.0264(7) 0.0240(7) -0.0031(6) 0.0046(5) -0.0020(5)
O12' 0.0283(5) 0.0411(6) 0.0289(6) 0.0046(4) 0.0120(4) -0.0011(4)
O13' 0.0226(5) 0.0326(5) 0.0273(5) 0.0009(4) 0.0063(4) 0.0038(4)

loop_
_atom_type_symbol
_atom_type_description
_atom_type_scat_dispersion_real
_atom_type_scat_dispersion_imag
_atom_type_scat_source
C C 0.0181 0.0091 'International Tables Vol C Tables 4.2.6.8 and 6.1.1.4'
H H 0 0 'International Tables Vol C Tables 4.2.6.8 and 6.1.1.4'
N N 0.0311 0.018 'International Tables Vol C Tables 4.2.6.8 and 6.1.1.4'
O O 0.0492 0.0322 'International Tables Vol C Tables 4.2.6.8 and 6.1.1.4'

loop_
_geom_angle_atom_site_label_1
_geom_angle_atom_site_label_2
_geom_angle_atom_site_label_3
_geom_angle
O1 C1 C3' 119.28(12)
O1 C1 C2 117.54(12)
C3' C1 C2 123.16(11)
C1 O1 H1O 106.3(16)
C3 C2 C1 123.30(12)
C3 C2 H2 118.4
C1 C2 H2 118.4
C2 C3 C4 124.38(12)
C2 C3 H3 117.8
C4 C3 H3 117.8
C5 C4 C3 122.96(12)
C5 C4 H4 118.5
C3 C4 H4 118.5
C4 C5 C6 126.54(13)
C4 C5 H5 116.7
C6 C5 H5 116.7
C5 C6 C7 111.74(12)
C5 C6 H6A 109.3
C7 C6 H6A 109.3
C5 C6 H6B 109.3
C7 C6 H6B 109.3
H6A C6 H6B 107.9
C8 C7 C6 113.54(12)
C8 C7 H7A 108.9
C6 C7 H7A 108.9
C8 C7 H7B 108.9
C6 C7 H7B 108.9
H7A C7 H7B 107.7
C7 C8 H8A 109.5
C7 C8 H8B 109.5
H8A C8 H8B 109.5
C7 C8 H8C 109.5
H8A C8 H8C 109.5
H8B C8 H8C 109.5
C2' N1' C11' 124.33(11)
C2' N1' C5' 113.38(11)
C11' N1' C5' 122.23(11)
O2' C2' N1' 126.13(13)
O2' C2' C3' 124.95(12)
N1' C2' C3' 108.92(11)
C1 C3' C4' 130.21(12)
C1 C3' C2' 121.68(12)
C4' C3' C2' 107.93(11)
O4' C4' C3' 130.21(12)
O4' C4' C5' 122.97(11)
C3' C4' C5' 106.81(11)
N1' C5' C4' 102.83(10)
N1' C5' C6' 111.95(10)
C4' C5' C6' 112.29(10)
N1' C5' H5' 109.9
C4' C5' H5' 109.9
C6' C5' H5' 109.9
C7' C6' C5' 114.58(10)
C7' C6' H6'1 108.6
C5' C6' H6'1 108.6
C7' C6' H6'2 108.6
C5' C6' H6'2 108.6
H6'1 C6' H6'2 107.6
O7' C7' C6' 113.62(11)
O7' C7' C12' 108.40(11)
C6' C7' C12' 108.47(11)
O7' C7' C8' 107.89(11)
C6' C7' C8' 111.24(10)
C12' C7' C8' 106.98(11)
C7' O7' H7'O 113.5(13)
C9' C8' C10' 109.50(12)
C9' C8' C7' 112.23(11)
C10' C8' C7' 110.74(11)
C9' C8' H8' 108.1
C10' C8' H8' 108.1
C7' C8' H8' 108.1
C8' C9' H9'1 109.5
C8' C9' H9'2 109.5
H9'1 C9' H9'2 109.5
C8' C9' H9'3 109.5
H9'1 C9' H9'3 109.5
H9'2 C9' H9'3 109.5
C8' C10' H10A 109.5
C8' C10' H10B 109.5
H10A C10' H10B 109.5
C8' C10' H10C 109.5
H10A C10' H10C 109.5
H10B C10' H10C 109.5
N1' C11' H11A 109.5
N1' C11' H11B 109.5
H11A C11' H11B 109.5
N1' C11' H11C 109.5
H11A C11' H11C 109.5
H11B C11' H11C 109.5
O12' C12' O13' 121.00(13)
O12' C12' C7' 123.41(12)
O13' C12' C7' 115.58(12)
C12' O13' H13' 112.6(14)

loop_
_geom_bond_atom_site_label_1
_geom_bond_atom_site_label_2
_geom_bond_distance
C1 O1 1.3350(16)
C1 C3' 1.3752(19)
C1 C2 1.4416(19)
O1 H1O 0.87(3)
C2 C3 1.349(2)
C2 H2 0.95
C3 C4 1.438(2)
C3 H3 0.95
C4 C5 1.3341(19)
C4 H4 0.95
C5 C6 1.492(2)
C5 H5 0.95
C6 C7 1.532(2)
C6 H6A 0.99
C6 H6B 0.99
C7 C8 1.518(2)
C7 H7A 0.99
C7 H7B 0.99
C8 H8A 0.98
C8 H8B 0.98
C8 H8C 0.98
N1' C2' 1.3351(17)
N1' C11' 1.4555(18)
N1' C5' 1.4591(17)
C2' O2' 1.2537(16)
C2' C3' 1.4629(19)
C3' C4' 1.4397(18)
C4' O4' 1.2265(16)
C4' C5' 1.5356(18)
C5' C6' 1.5438(18)
C5' H5' 1
C6' C7' 1.5366(17)
C6' H6'1 0.99
C6' H6'2 0.99
C7' O7' 1.4178(16)
C7' C12' 1.5379(19)
C7' C8' 1.5477(17)
O7' H7'O 0.84(2)
C8' C9' 1.524(2)
C8' C10' 1.5338(19)
C8' H8' 1
C9' H9'1 0.98
C9' H9'2 0.98
C9' H9'3 0.98
C10' H10A 0.98
C10' H10B 0.98
C10' H10C 0.98
C11' H11A 0.98
C11' H11B 0.98
C11' H11C 0.98
C12' O12' 1.2122(17)
C12' O13' 1.3285(17)
O13' H13' 0.86(2)

loop_
_geom_hbond_atom_site_label_D
_geom_hbond_atom_site_label_H
_geom_hbond_atom_site_label_A
_geom_hbond_distance_DH
_geom_hbond_distance_HA
_geom_hbond_distance_DA
_geom_hbond_angle_DHA
_geom_hbond_site_symmetry_A
O1 H1O O2' 0.87(3) 1.80(3) 2.6113(15) 154(2) .
O7' H7'O O4' 0.84(2) 1.87(2) 2.7018(13) 167.8(18) .
O13' H13' O7' 0.86(2) 2.05(2) 2.5674(14) 117.5(18) .
O13' H13' O2' 0.86(2) 2.24(2) 3.0064(14) 147.8(19) 1_656

loop_
_cod_related_entry_id
_cod_related_entry_code
_cod_related_entry_database
1 28286991 ChemSpider
